data_4072951
loop_
_publ_author_name
'Padmanabhan, Sudhakar'
'Katao, Shouhei'
'Nomura, Kotohiro'

_publ_section_title
;
 Synthesis and Structure of Titanatranes Containing Tetradentate
 Trianionic Donor Ligands of the Type
 [(O-2,4-R2C6H2-6-CH2)2(OCH2CH2)]N3-and Their Use in Catalysis for
 Ethylene Polymerization
;
_journal_issue 7
_journal_name_full Organometallics
_journal_page_first 1616
_journal_paper_doi 10.1021/om0611507
_journal_volume 26
_journal_year 2007
_chemical_formula_moiety 'C26 H40 Al N O4 Ti '
_chemical_formula_sum 'C26 H40 Al N O4 Ti'
_chemical_formula_weight 505.49
_space_group_IT_number 14
_symmetry_cell_setting monoclinic
_symmetry_Int_Tables_number 14
_symmetry_space_group_name_Hall '-P 2yn'
_symmetry_space_group_name_H-M 'P 1 21/n 1'
_cell_angle_alpha 90.0000
_cell_angle_beta 100.0844(12)
_cell_angle_gamma 90.0000
_cell_formula_units_Z 4
_cell_length_a 8.4595(3)
_cell_length_b 21.2466(7)
_cell_length_c 15.3664(5)
_cell_measurement_reflns_used 21032
_cell_measurement_temperature 243.1
_cell_measurement_theta_max 27.4
_cell_measurement_theta_min 3.0
_cell_volume 2719.22(16)
_computing_cell_refinement PROCESS-AUTO
_computing_data_collection PROCESS-AUTO
_computing_data_reduction CrystalStructure
_computing_publication_material 'CrystalStructure 3.7.0'
_computing_structure_refinement CRYSTALS
_computing_structure_solution SIR92
_diffrn_detector_area_resol_mean 10.00
_diffrn_measured_fraction_theta_full 0.993
_diffrn_measured_fraction_theta_max 0.993
_diffrn_measurement_device_type 'Rigaku RAXIS-RAPID'
_diffrn_measurement_method \w
_diffrn_radiation_type 'Mo K\a'
_diffrn_radiation_wavelength 0.71075
_diffrn_reflns_av_R_equivalents 0.024
_diffrn_reflns_limit_h_max 10
_diffrn_reflns_limit_h_min -10
_diffrn_reflns_limit_k_max 27
_diffrn_reflns_limit_k_min -26
_diffrn_reflns_limit_l_max 19
_diffrn_reflns_limit_l_min -19
_diffrn_reflns_number 26086
_diffrn_reflns_theta_full 27.44
_diffrn_reflns_theta_max 27.44
_exptl_absorpt_coefficient_mu 0.377
_exptl_absorpt_correction_T_max 0.893
_exptl_absorpt_correction_T_min 0.658
_exptl_absorpt_correction_type multi-scan
_exptl_absorpt_process_details
;
    Higashi, T. (1995). Program for Absorption Correction.
    Rigaku Corporation, Tokyo, Japan.
;
_exptl_crystal_colour yellow
_exptl_crystal_density_diffrn 1.235
_exptl_crystal_density_method 'not measured'
_exptl_crystal_description block
_exptl_crystal_F_000 1080.00
_exptl_crystal_size_max 0.80
_exptl_crystal_size_mid 0.34
_exptl_crystal_size_min 0.30
_refine_diff_density_max 0.36
_refine_diff_density_min -0.30
_refine_ls_extinction_method none
_refine_ls_goodness_of_fit_ref 1.009
_refine_ls_hydrogen_treatment refall
_refine_ls_number_parameters 338
_refine_ls_number_reflns 4933
_refine_ls_R_factor_gt 0.0394
_refine_ls_shift/su_max 0.0000
_refine_ls_structure_factor_coef Fsqd
_refine_ls_weighting_details 'w = 1/[0.0023Fo^2^ + 1.0000\s(Fo^2^)]/(4Fo^2^)'
_refine_ls_weighting_scheme calc
_refine_ls_wR_factor_ref 0.1219
_reflns_number_gt 4916
_reflns_number_total 6154
_reflns_threshold_expression F^2^>2.0\s(F^2^)
_cod_data_source_file om0611507si20061219_080841.cif
_cod_data_source_block '_PSTi-3-AlMe3'
_cod_original_formula_sum 'C26 H40 Al N O4 Ti '
_cod_database_code 4072951

loop_
_symmetry_equiv_pos_site_id
_symmetry_equiv_pos_as_xyz
1 +X,+Y,+Z
2 1/2-X,1/2+Y,1/2-Z
3 -X,-Y,-Z
4 1/2+X,1/2-Y,1/2+Z

loop_
_atom_site_label
_atom_site_type_symbol
_atom_site_fract_x
_atom_site_fract_y
_atom_site_fract_z
_atom_site_U_iso_or_equiv
_atom_site_adp_type
_atom_site_occupancy
_atom_site_symmetry_multiplicity
_atom_site_calc_flag
_atom_site_refinement_flags
Ti(1) Ti 0.19243(4) 0.273530(10) 0.66032(2) 0.03274(9) Uani 1.00 1 d .
Al(1) Al -0.03451(6) 0.33253(3) 0.50811(4) 0.04061(15) Uani 1.00 1 d .
O(1) O 0.12418(14) 0.35758(6) 0.59817(8) 0.0388(3) Uani 1.00 1 d .
O(2) O -0.00946(14) 0.25753(6) 0.56838(8) 0.0376(3) Uani 1.00 1 d .
O(3) O 0.21172(16) 0.19110(6) 0.69719(9) 0.0407(3) Uani 1.00 1 d .
O(4) O 0.29125(14) 0.31506(6) 0.75922(8) 0.0386(3) Uani 1.00 1 d .
N(1) N -0.02639(18) 0.27077(6) 0.74248(10) 0.0360(3) Uani 1.00 1 d .
C(1) C 0.3743(2) 0.26249(11) 0.58418(16) 0.0534(6) Uani 1.00 1 d .
C(2) C 0.2082(2) 0.41718(9) 0.61223(13) 0.0470(5) Uani 1.00 1 d .
C(3) C 0.2801(3) 0.43439(12) 0.53170(17) 0.0664(7) Uani 1.00 1 d .
C(4) C 0.0959(3) 0.46731(11) 0.63459(19) 0.0661(7) Uani 1.00 1 d .
C(5) C 0.0288(3) 0.32569(12) 0.39188(14) 0.0593(6) Uani 1.00 1 d .
C(6) C -0.2440(2) 0.37174(11) 0.50977(16) 0.0554(6) Uani 1.00 1 d .
C(7) C -0.1390(2) 0.22415(9) 0.59698(12) 0.0412(4) Uani 1.00 1 d .
C(8) C -0.1777(2) 0.25612(10) 0.67893(12) 0.0426(5) Uani 1.00 1 d .
C(9) C 0.1302(2) 0.14314(9) 0.72647(12) 0.0382(4) Uani 1.00 1 d .
C(10) C 0.0185(2) 0.15664(9) 0.78145(12) 0.0398(4) Uani 1.00 1 d .
C(11) C -0.0740(2) 0.10741(10) 0.80543(12) 0.0446(5) Uani 1.00 1 d .
C(12) C -0.0551(2) 0.04593(10) 0.77804(12) 0.0482(5) Uani 1.00 1 d .
C(13) C 0.0606(2) 0.03423(10) 0.72695(13) 0.0472(5) Uani 1.00 1 d .
C(14) C 0.1559(2) 0.08153(9) 0.70036(12) 0.0424(5) Uani 1.00 1 d .
C(15) C 0.0057(2) 0.22260(9) 0.81398(12) 0.0419(5) Uani 1.00 1 d .
C(16) C -0.1622(3) -0.00606(12) 0.80186(18) 0.0686(8) Uani 1.00 1 d .
C(17) C 0.2815(2) 0.06876(11) 0.64555(16) 0.0570(6) Uani 1.00 1 d .
C(18) C 0.2621(2) 0.34725(8) 0.83117(11) 0.0347(4) Uani 1.00 1 d .
C(19) C 0.1052(2) 0.35540(9) 0.84644(12) 0.0371(4) Uani 1.00 1 d .
C(20) C 0.0819(2) 0.38842(9) 0.92220(12) 0.0408(4) Uani 1.00 1 d .
C(21) C 0.2094(2) 0.41440(9) 0.98050(12) 0.0427(5) Uani 1.00 1 d .
C(22) C 0.3638(2) 0.40518(9) 0.96290(12) 0.0424(4) Uani 1.00 1 d .
C(23) C 0.3933(2) 0.37154(9) 0.89062(12) 0.0378(4) Uani 1.00 1 d .
C(24) C -0.0404(2) 0.33357(9) 0.78226(12) 0.0411(4) Uani 1.00 1 d .
C(25) C 0.1828(3) 0.44939(12) 1.06267(16) 0.0637(7) Uani 1.00 1 d .
C(26) C 0.5620(2) 0.36037(11) 0.87487(14) 0.0509(5) Uani 1.00 1 d .
H(1) H 0.4502 0.2324 0.6115 0.066 Uiso 1.00 1 c R
H(2) H 0.4265 0.3017 0.5801 0.066 Uiso 1.00 1 c R
H(3) H 0.3284 0.2484 0.5266 0.066 Uiso 1.00 1 c R
H(4) H 0.2970 0.4109 0.6658 0.055 Uiso 1.00 1 c R
H(5) H 0.3385 0.4726 0.5426 0.081 Uiso 1.00 1 c R
H(6) H 0.1965 0.4396 0.4822 0.081 Uiso 1.00 1 c R
H(7) H 0.3502 0.4018 0.5199 0.081 Uiso 1.00 1 c R
H(8) H 0.1528 0.5058 0.6464 0.079 Uiso 1.00 1 c R
H(9) H 0.0104 0.4729 0.5861 0.079 Uiso 1.00 1 c R
H(10) H 0.0536 0.4549 0.6853 0.079 Uiso 1.00 1 c R
H(11) H 0.0237 0.3660 0.3648 0.071 Uiso 1.00 1 c R
H(12) H -0.0419 0.2977 0.3558 0.071 Uiso 1.00 1 c R
H(13) H 0.1354 0.3100 0.3986 0.071 Uiso 1.00 1 c R
H(14) H -0.2612 0.4046 0.4673 0.065 Uiso 1.00 1 c R
H(15) H -0.3262 0.3411 0.4959 0.065 Uiso 1.00 1 c R
H(16) H -0.2460 0.3885 0.5669 0.066 Uiso 1.00 1 c R
H(17) H -0.2383 0.2246 0.5502 0.049 Uiso 1.00 1 c R
H(18) H -0.1063 0.1796 0.6082 0.049 Uiso 1.00 1 c R
H(19) H -0.2352 0.2978 0.6625 0.051 Uiso 1.00 1 c R
H(20) H -0.2492 0.2298 0.7105 0.051 Uiso 1.00 1 c R
H(21) H -0.1630 0.1159 0.8358 0.054 Uiso 1.00 1 c R
H(22) H 0.0798 -0.0111 0.7025 0.057 Uiso 1.00 1 c R
H(23) H -0.0823 0.2248 0.8471 0.051 Uiso 1.00 1 c R
H(24) H 0.1087 0.2338 0.8531 0.051 Uiso 1.00 1 c R
H(25) H -0.1442 -0.0114 0.8642 0.084 Uiso 1.00 1 c R
H(26) H -0.1381 -0.0442 0.7747 0.084 Uiso 1.00 1 c R
H(27) H -0.2714 0.0047 0.7816 0.084 Uiso 1.00 1 c R
H(28) H 0.2936 0.0246 0.6396 0.070 Uiso 1.00 1 c R
H(29) H 0.3806 0.0865 0.6734 0.071 Uiso 1.00 1 c R
H(30) H 0.2502 0.0871 0.5887 0.071 Uiso 1.00 1 c R
H(31) H -0.0266 0.3940 0.9351 0.049 Uiso 1.00 1 c R
H(32) H 0.4478 0.4218 1.0092 0.050 Uiso 1.00 1 c R
H(33) H -0.0607 0.3655 0.7288 0.050 Uiso 1.00 1 c R
H(34) H -0.1347 0.3325 0.8138 0.050 Uiso 1.00 1 c R
H(35) H 0.2137 0.4234 1.1130 0.076 Uiso 1.00 1 c R
H(36) H 0.2456 0.4867 1.0690 0.077 Uiso 1.00 1 c R
H(37) H 0.0725 0.4600 1.0575 0.077 Uiso 1.00 1 c R
H(38) H 0.5869 0.3169 0.8816 0.061 Uiso 1.00 1 c R
H(39) H 0.6352 0.3839 0.9164 0.061 Uiso 1.00 1 c R
H(40) H 0.5703 0.3733 0.8166 0.061 Uiso 1.00 1 c R

loop_
_atom_site_aniso_label
_atom_site_aniso_U_11
_atom_site_aniso_U_22
_atom_site_aniso_U_33
_atom_site_aniso_U_12
_atom_site_aniso_U_13
_atom_site_aniso_U_23
Ti(1) 0.02827(18) 0.03443(19) 0.03604(19) 0.00062(12) 0.00706(12) -0.00068(12)
Al(1) 0.0386(3) 0.0411(3) 0.0395(3) -0.0002(2) -0.0004(2) -0.0013(2)
O(1) 0.0394(6) 0.0317(6) 0.0427(6) -0.0036(5) -0.0002(5) -0.0010(5)
O(2) 0.0349(6) 0.0380(6) 0.0392(6) -0.0032(5) 0.0049(5) -0.0036(5)
O(3) 0.0356(6) 0.0374(6) 0.0519(7) 0.0054(5) 0.0153(5) 0.0057(5)
O(4) 0.0297(6) 0.0488(7) 0.0379(6) -0.0004(5) 0.0075(5) -0.0045(5)
N(1) 0.0294(7) 0.0379(8) 0.0406(7) -0.0007(5) 0.0060(6) -0.0046(6)
C(1) 0.0464(11) 0.0552(13) 0.0623(13) 0.0027(9) 0.0201(10) 0.0079(10)
C(2) 0.0475(10) 0.0363(10) 0.0530(11) -0.0074(8) -0.0026(9) 0.0012(8)
C(3) 0.0751(17) 0.0506(13) 0.0757(16) -0.0133(12) 0.0193(13) 0.0059(11)
C(4) 0.0705(16) 0.0411(12) 0.0862(18) -0.0051(10) 0.0125(14) -0.0147(11)
C(5) 0.0634(14) 0.0677(15) 0.0459(11) -0.0074(11) 0.0073(10) 0.0023(10)
C(6) 0.0472(11) 0.0535(13) 0.0612(13) 0.0089(10) -0.0026(10) -0.0022(10)
C(7) 0.0353(9) 0.0386(9) 0.0483(10) -0.0072(7) 0.0031(8) -0.0045(8)
C(8) 0.0284(8) 0.0497(11) 0.0497(10) -0.0041(7) 0.0070(8) -0.0055(8)
C(9) 0.0346(9) 0.0399(9) 0.0397(9) 0.0020(7) 0.0055(7) 0.0055(7)
C(10) 0.0400(9) 0.0428(10) 0.0368(9) 0.0003(7) 0.0073(7) 0.0032(7)
C(11) 0.0436(10) 0.0518(11) 0.0394(9) -0.0040(8) 0.0103(8) 0.0051(8)
C(12) 0.0529(11) 0.0447(11) 0.0464(10) -0.0049(9) 0.0067(9) 0.0083(8)
C(13) 0.0529(11) 0.0382(10) 0.0502(11) 0.0018(8) 0.0078(9) 0.0052(8)
C(14) 0.0431(10) 0.0380(10) 0.0458(10) 0.0066(8) 0.0072(8) 0.0044(8)
C(15) 0.0427(10) 0.0478(11) 0.0373(9) -0.0009(8) 0.0127(8) 0.0008(7)
C(16) 0.0787(17) 0.0551(14) 0.0752(16) -0.0187(12) 0.0223(14) 0.0102(12)
C(17) 0.0602(13) 0.0473(12) 0.0681(14) 0.0078(10) 0.0233(11) -0.0009(10)
C(18) 0.0342(8) 0.0340(8) 0.0357(8) 0.0004(7) 0.0055(7) 0.0023(6)
C(19) 0.0338(8) 0.0355(9) 0.0419(9) 0.0021(7) 0.0068(7) -0.0007(7)
C(20) 0.0400(9) 0.0378(9) 0.0456(9) 0.0053(7) 0.0100(8) -0.0030(7)
C(21) 0.0501(11) 0.0376(9) 0.0395(9) 0.0033(8) 0.0051(8) -0.0011(7)
C(22) 0.0429(10) 0.0391(9) 0.0422(9) -0.0037(8) -0.0010(8) -0.0009(7)
C(23) 0.0352(9) 0.0363(9) 0.0406(9) -0.0019(7) 0.0030(7) 0.0061(7)
C(24) 0.0301(8) 0.0436(10) 0.0501(10) 0.0042(7) 0.0086(8) -0.0096(8)
C(25) 0.0638(14) 0.0692(15) 0.0570(13) 0.0067(12) 0.0080(11) -0.0193(11)
C(26) 0.0343(9) 0.0569(12) 0.0592(12) -0.0039(9) 0.0018(9) -0.0051(10)

loop_
_atom_type_symbol
_atom_type_description
_atom_type_scat_dispersion_real
_atom_type_scat_dispersion_imag
_atom_type_scat_source
C C 0.003 0.002
;
International Tables for Crystallography
(1992, Vol. C, Tables 4.2.6.8 and 6.1.1.4)
;
H H 0.000 0.000
;
International Tables for Crystallography
(1992, Vol. C, Table 6.1.1.4)
;
Al Al 0.064 0.051
;
International Tables for Crystallography
(1992, Vol. C, Tables 4.2.6.8 and 6.1.1.4)
;
N N 0.006 0.003
;
International Tables for Crystallography
(1992, Vol. C, Tables 4.2.6.8 and 6.1.1.4)
;
O O 0.011 0.006
;
International Tables for Crystallography
(1992, Vol. C, Tables 4.2.6.8 and 6.1.1.4)
;
Ti Ti 0.278 0.446
;
International Tables for Crystallography
(1992, Vol. C, Tables 4.2.6.8 and 6.1.1.4)
;

loop_
_geom_angle_atom_site_label_1
_geom_angle_atom_site_label_2
_geom_angle_atom_site_label_3
_geom_angle
O(1) Ti(1) O(2) 72.03(4)
O(1) Ti(1) O(3) 166.20(5)
O(1) Ti(1) O(4) 90.99(5)
O(1) Ti(1) N(1) 94.88(5)
O(1) Ti(1) C(1) 90.67(7)
O(2) Ti(1) O(3) 94.18(5)
O(2) Ti(1) O(4) 149.25(5)
O(2) Ti(1) N(1) 74.55(5)
O(2) Ti(1) C(1) 101.59(7)
O(3) Ti(1) O(4) 101.57(5)
O(3) Ti(1) N(1) 81.42(5)
O(3) Ti(1) C(1) 91.78(7)
O(4) Ti(1) N(1) 81.84(5)
O(4) Ti(1) C(1) 104.11(7)
N(1) Ti(1) C(1) 171.82(7)
O(1) Al(1) O(2) 82.32(5)
O(1) Al(1) C(5) 115.45(9)
O(1) Al(1) C(6) 114.28(8)
O(2) Al(1) C(5) 111.70(9)
O(2) Al(1) C(6) 112.74(8)
C(5) Al(1) C(6) 115.81(10)
Ti(1) O(1) Al(1) 101.97(6)
Ti(1) O(1) C(2) 126.72(10)
Al(1) O(1) C(2) 129.96(11)
Ti(1) O(2) Al(1) 102.28(6)
Ti(1) O(2) C(7) 117.38(10)
Al(1) O(2) C(7) 123.75(10)
Ti(1) O(3) C(9) 142.93(12)
Ti(1) O(4) C(18) 142.92(11)
Ti(1) N(1) C(8) 108.02(11)
Ti(1) N(1) C(15) 110.15(11)
Ti(1) N(1) C(24) 108.53(11)
C(8) N(1) C(15) 111.19(14)
C(8) N(1) C(24) 109.54(14)
C(15) N(1) C(24) 109.37(14)
O(1) C(2) C(3) 110.20(17)
O(1) C(2) C(4) 109.80(18)
C(3) C(2) C(4) 112.01(19)
O(2) C(7) C(8) 108.67(14)
N(1) C(8) C(7) 110.46(15)
O(3) C(9) C(10) 118.90(16)
O(3) C(9) C(14) 119.79(18)
C(10) C(9) C(14) 121.30(18)
C(9) C(10) C(11) 118.29(17)
C(9) C(10) C(15) 119.19(17)
C(11) C(10) C(15) 122.49(18)
C(10) C(11) C(12) 121.71(19)
C(11) C(12) C(13) 118.2(2)
C(11) C(12) C(16) 120.5(2)
C(13) C(12) C(16) 121.3(2)
C(12) C(13) C(14) 122.75(19)
C(9) C(14) C(13) 117.67(19)
C(9) C(14) C(17) 119.64(18)
C(13) C(14) C(17) 122.69(18)
N(1) C(15) C(10) 114.24(15)
O(4) C(18) C(19) 120.76(14)
O(4) C(18) C(23) 118.59(16)
C(19) C(18) C(23) 120.65(16)
C(18) C(19) C(20) 118.47(15)
C(18) C(19) C(24) 122.84(16)
C(20) C(19) C(24) 118.59(17)
C(19) C(20) C(21) 121.85(19)
C(20) C(21) C(22) 117.83(18)
C(20) C(21) C(25) 121.4(2)
C(22) C(21) C(25) 120.77(17)
C(21) C(22) C(23) 122.50(17)
C(18) C(23) C(22) 118.64(17)
C(18) C(23) C(26) 119.97(17)
C(22) C(23) C(26) 121.39(16)
N(1) C(24) C(19) 115.53(15)
Ti(1) C(1) H(1) 109.5
Ti(1) C(1) H(2) 109.5
Ti(1) C(1) H(3) 109.5
H(1) C(1) H(2) 109.5
H(1) C(1) H(3) 109.5
H(2) C(1) H(3) 109.5
O(1) C(2) H(4) 106.2
C(3) C(2) H(4) 110.2
C(4) C(2) H(4) 108.2
C(2) C(3) H(5) 109.5
C(2) C(3) H(6) 109.5
C(2) C(3) H(7) 109.5
H(5) C(3) H(6) 109.5
H(5) C(3) H(7) 109.5
H(6) C(3) H(7) 109.5
C(2) C(4) H(8) 109.5
C(2) C(4) H(9) 109.5
C(2) C(4) H(10) 109.5
H(8) C(4) H(9) 109.5
H(8) C(4) H(10) 109.5
H(9) C(4) H(10) 109.5
Al(1) C(5) H(11) 109.5
Al(1) C(5) H(12) 109.5
Al(1) C(5) H(13) 109.5
H(11) C(5) H(12) 109.5
H(11) C(5) H(13) 109.5
H(12) C(5) H(13) 109.5
Al(1) C(6) H(14) 109.5
Al(1) C(6) H(15) 109.5
Al(1) C(6) H(16) 109.5
H(14) C(6) H(15) 109.5
H(14) C(6) H(16) 109.5
H(15) C(6) H(16) 109.5
O(2) C(7) H(17) 111.3
O(2) C(7) H(18) 108.6
C(8) C(7) H(17) 108.3
C(8) C(7) H(18) 112.2
H(17) C(7) H(18) 107.8
N(1) C(8) H(19) 107.3
N(1) C(8) H(20) 108.5
C(7) C(8) H(19) 110.2
C(7) C(8) H(20) 112.7
H(19) C(8) H(20) 107.5
C(10) C(11) H(21) 120.4
C(12) C(11) H(21) 117.4
C(12) C(13) H(22) 122.4
C(14) C(13) H(22) 114.8
N(1) C(15) H(23) 107.2
N(1) C(15) H(24) 107.9
C(10) C(15) H(23) 109.0
C(10) C(15) H(24) 108.5
H(23) C(15) H(24) 109.9
C(12) C(16) H(25) 109.5
C(12) C(16) H(26) 109.5
C(12) C(16) H(27) 109.5
H(25) C(16) H(26) 109.5
H(25) C(16) H(27) 109.5
H(26) C(16) H(27) 109.5
C(14) C(17) H(28) 109.5
C(14) C(17) H(29) 109.5
C(14) C(17) H(30) 109.5
H(28) C(17) H(29) 109.5
H(28) C(17) H(30) 109.5
H(29) C(17) H(30) 109.5
C(19) C(20) H(31) 120.1
C(21) C(20) H(31) 118.0
C(21) C(22) H(32) 113.2
C(23) C(22) H(32) 124.1
N(1) C(24) H(33) 105.8
N(1) C(24) H(34) 107.9
C(19) C(24) H(33) 108.3
C(19) C(24) H(34) 108.6
H(33) C(24) H(34) 110.8
C(21) C(25) H(35) 109.5
C(21) C(25) H(36) 109.5
C(21) C(25) H(37) 109.5
H(35) C(25) H(36) 109.5
H(35) C(25) H(37) 109.5
H(36) C(25) H(37) 109.5
C(23) C(26) H(38) 109.5
C(23) C(26) H(39) 109.5
C(23) C(26) H(40) 109.5
H(38) C(26) H(39) 109.5
H(38) C(26) H(40) 109.5
H(39) C(26) H(40) 109.5

loop_
_geom_bond_atom_site_label_1
_geom_bond_atom_site_label_2
_geom_bond_distance
Ti(1) O(1) 2.0594(12)
Ti(1) O(2) 2.0453(11)
Ti(1) O(3) 1.8392(13)
Ti(1) O(4) 1.8281(12)
Ti(1) N(1) 2.4171(16)
Ti(1) C(1) 2.103(2)
Al(1) O(1) 1.8303(12)
Al(1) O(2) 1.8366(14)
Al(1) C(5) 1.958(2)
Al(1) C(6) 1.962(2)
O(1) C(2) 1.450(2)
O(2) C(7) 1.437(2)
O(3) C(9) 1.351(2)
O(4) C(18) 1.359(2)
N(1) C(8) 1.501(2)
N(1) C(15) 1.491(2)
N(1) C(24) 1.481(2)
C(2) C(3) 1.516(3)
C(2) C(4) 1.507(3)
C(7) C(8) 1.516(2)
C(9) C(10) 1.403(2)
C(9) C(14) 1.397(2)
C(10) C(11) 1.394(2)
C(10) C(15) 1.498(2)
C(11) C(12) 1.390(3)
C(12) C(13) 1.380(3)
C(12) C(16) 1.514(3)
C(13) C(14) 1.394(3)
C(14) C(17) 1.492(3)
C(18) C(19) 1.399(2)
C(18) C(23) 1.406(2)
C(19) C(20) 1.402(2)
C(19) C(24) 1.510(2)
C(20) C(21) 1.390(2)
C(21) C(22) 1.393(3)
C(21) C(25) 1.516(3)
C(22) C(23) 1.380(2)
C(23) C(26) 1.508(2)
C(1) H(1) 0.950
C(1) H(2) 0.950
C(1) H(3) 0.950
C(2) H(4) 1.021
C(3) H(5) 0.950
C(3) H(6) 0.950
C(3) H(7) 0.950
C(4) H(8) 0.950
C(4) H(9) 0.950
C(4) H(10) 0.950
C(5) H(11) 0.950
C(5) H(12) 0.950
C(5) H(13) 0.950
C(6) H(14) 0.950
C(6) H(15) 0.950
C(6) H(16) 0.950
C(7) H(17) 1.005
C(7) H(18) 0.993
C(8) H(19) 1.020
C(8) H(20) 1.008
C(11) H(21) 0.970
C(13) H(22) 1.058
C(15) H(23) 0.974
C(15) H(24) 0.997
C(16) H(25) 0.950
C(16) H(26) 0.950
C(16) H(27) 0.950
C(17) H(28) 0.950
C(17) H(29) 0.950
C(17) H(30) 0.950
C(20) H(31) 0.980
C(22) H(32) 0.979
C(24) H(33) 1.056
C(24) H(34) 1.003
C(25) H(35) 0.950
C(25) H(36) 0.950
C(25) H(37) 0.950
C(26) H(38) 0.950
C(26) H(39) 0.950
C(26) H(40) 0.950

loop_
_geom_contact_atom_site_label_1
_geom_contact_atom_site_label_2
_geom_contact_distance
_geom_contact_site_symmetry_2
Ti(1) Al(1) 3.0257(6) .
Ti(1) C(2) 3.1486(19) .
Ti(1) C(7) 2.9922(19) .
Ti(1) C(8) 3.2153(19) .
Ti(1) C(9) 3.0287(19) .
Ti(1) C(10) 3.572(2) .
Ti(1) C(15) 3.248(2) .
Ti(1) C(18) 3.0251(16) .
Ti(1) C(19) 3.5339(19) .
Ti(1) C(24) 3.211(2) .
Al(1) Ti(1) 3.0257(6) .
Al(1) C(2) 2.977(2) .
Al(1) C(3) 3.400(2) .
Al(1) C(4) 3.527(2) .
Al(1) C(7) 2.893(2) .
Al(1) C(8) 3.480(2) .
O(1) O(2) 2.4135(17) .
O(1) O(4) 2.7773(16) .
O(1) N(1) 3.306(2) .
O(1) C(1) 2.960(2) .
O(1) C(3) 2.433(3) .
O(1) C(4) 2.419(2) .
O(1) C(5) 3.204(2) .
O(1) C(6) 3.187(2) .
O(1) C(18) 3.573(2) .
O(1) C(24) 3.403(2) .
O(2) O(1) 2.4135(17) .
O(2) O(3) 2.8485(17) .
O(2) N(1) 2.719(2) .
O(2) C(1) 3.215(2) .
O(2) C(5) 3.141(2) .
O(2) C(6) 3.164(2) .
O(2) C(8) 2.400(2) .
O(2) C(9) 3.493(2) .
O(3) O(2) 2.8485(17) .
O(3) O(4) 2.8413(17) .
O(3) N(1) 2.810(2) .
O(3) C(1) 2.836(2) .
O(3) C(7) 3.173(2) .
O(3) C(8) 3.538(2) .
O(3) C(10) 2.372(2) .
O(3) C(14) 2.378(2) .
O(3) C(15) 2.793(2) .
O(3) C(17) 2.810(2) .
O(4) O(1) 2.7773(16) .
O(4) O(3) 2.8413(17) .
O(4) N(1) 2.8160(19) .
O(4) C(1) 3.104(2) .
O(4) C(2) 3.122(2) .
O(4) C(15) 3.334(2) .
O(4) C(19) 2.397(2) .
O(4) C(23) 2.377(2) .
O(4) C(24) 2.916(2) .
O(4) C(26) 2.812(2) .
N(1) O(1) 3.306(2) .
N(1) O(2) 2.719(2) .
N(1) O(3) 2.810(2) .
N(1) O(4) 2.8160(19) .
N(1) C(7) 2.478(2) .
N(1) C(9) 3.047(2) .
N(1) C(10) 2.511(2) .
N(1) C(18) 3.048(2) .
N(1) C(19) 2.530(2) .
C(1) O(1) 2.960(2) .
C(1) O(2) 3.215(2) .
C(1) O(3) 2.836(2) .
C(1) O(4) 3.104(2) .
C(2) Ti(1) 3.1486(19) .
C(2) Al(1) 2.977(2) .
C(2) O(4) 3.122(2) .
C(3) Al(1) 3.400(2) .
C(3) O(1) 2.433(3) .
C(3) C(4) 2.506(4) .
C(3) C(5) 3.587(3) .
C(4) Al(1) 3.527(2) .
C(4) O(1) 2.419(2) .
C(4) C(3) 2.506(4) .
C(4) C(13) 3.582(3) 2_556
C(5) O(1) 3.204(2) .
C(5) O(2) 3.141(2) .
C(5) C(3) 3.587(3) .
C(5) C(6) 3.321(3) .
C(6) O(1) 3.187(2) .
C(6) O(2) 3.164(2) .
C(6) C(5) 3.321(3) .
C(6) C(7) 3.464(2) .
C(6) C(8) 3.549(3) .
C(7) Ti(1) 2.9922(19) .
C(7) Al(1) 2.893(2) .
C(7) O(3) 3.173(2) .
C(7) N(1) 2.478(2) .
C(7) C(6) 3.464(2) .
C(7) C(9) 3.243(2) .
C(7) C(10) 3.247(2) .
C(7) C(15) 3.345(2) .
C(7) C(21) 3.565(2) 4_454
C(7) C(22) 3.437(2) 4_454
C(8) Ti(1) 3.2153(19) .
C(8) Al(1) 3.480(2) .
C(8) O(2) 2.400(2) .
C(8) O(3) 3.538(2) .
C(8) C(6) 3.549(3) .
C(8) C(9) 3.523(2) .
C(8) C(10) 2.964(2) .
C(8) C(15) 2.468(2) .
C(8) C(24) 2.436(2) .
C(9) Ti(1) 3.0287(19) .
C(9) O(2) 3.493(2) .
C(9) N(1) 3.047(2) .
C(9) C(7) 3.243(2) .
C(9) C(8) 3.523(2) .
C(9) C(11) 2.401(2) .
C(9) C(12) 2.790(2) .
C(9) C(13) 2.388(2) .
C(9) C(15) 2.503(2) .
C(9) C(17) 2.498(3) .
C(10) Ti(1) 3.572(2) .
C(10) O(3) 2.372(2) .
C(10) N(1) 2.511(2) .
C(10) C(7) 3.247(2) .
C(10) C(8) 2.964(2) .
C(10) C(12) 2.431(2) .
C(10) C(13) 2.774(2) .
C(10) C(14) 2.441(2) .
C(11) C(9) 2.401(2) .
C(11) C(13) 2.377(3) .
C(11) C(14) 2.791(3) .
C(11) C(15) 2.536(2) .
C(11) C(16) 2.521(3) .
C(12) C(9) 2.790(2) .
C(12) C(10) 2.431(2) .
C(12) C(14) 2.435(3) .
C(13) C(4) 3.582(3) 2_546
C(13) C(9) 2.388(2) .
C(13) C(10) 2.774(2) .
C(13) C(11) 2.377(3) .
C(13) C(16) 2.524(3) .
C(13) C(17) 2.532(3) .
C(14) O(3) 2.378(2) .
C(14) C(10) 2.441(2) .
C(14) C(11) 2.791(3) .
C(14) C(12) 2.435(3) .
C(15) Ti(1) 3.248(2) .
C(15) O(3) 2.793(2) .
C(15) O(4) 3.334(2) .
C(15) C(7) 3.345(2) .
C(15) C(8) 2.468(2) .
C(15) C(9) 2.503(2) .
C(15) C(11) 2.536(2) .
C(15) C(18) 3.404(2) .
C(15) C(19) 2.962(2) .
C(15) C(24) 2.425(2) .
C(16) C(11) 2.521(3) .
C(16) C(13) 2.524(3) .
C(17) O(3) 2.810(2) .
C(17) C(9) 2.498(3) .
C(17) C(13) 2.532(3) .
C(18) Ti(1) 3.0251(16) .
C(18) O(1) 3.573(2) .
C(18) N(1) 3.048(2) .
C(18) C(15) 3.404(2) .
C(18) C(20) 2.407(2) .
C(18) C(21) 2.803(2) .
C(18) C(22) 2.396(2) .
C(18) C(24) 2.555(2) .
C(18) C(26) 2.523(2) .
C(19) Ti(1) 3.5339(19) .
C(19) O(4) 2.397(2) .
C(19) N(1) 2.530(2) .
C(19) C(15) 2.962(2) .
C(19) C(21) 2.440(2) .
C(19) C(22) 2.781(2) .
C(19) C(23) 2.437(2) .
C(20) C(18) 2.407(2) .
C(20) C(22) 2.383(2) .
C(20) C(23) 2.784(2) .
C(20) C(24) 2.505(2) .
C(20) C(25) 2.534(3) .
C(21) C(7) 3.565(2) 4_555
C(21) C(18) 2.803(2) .
C(21) C(19) 2.440(2) .
C(21) C(23) 2.431(2) .
C(22) C(7) 3.437(2) 4_555
C(22) C(18) 2.396(2) .
C(22) C(19) 2.781(2) .
C(22) C(20) 2.383(2) .
C(22) C(25) 2.529(3) .
C(22) C(26) 2.519(3) .
C(23) O(4) 2.377(2) .
C(23) C(19) 2.437(2) .
C(23) C(20) 2.784(2) .
C(23) C(21) 2.431(2) .
C(24) Ti(1) 3.211(2) .
C(24) O(1) 3.403(2) .
C(24) O(4) 2.916(2) .
C(24) C(8) 2.436(2) .
C(24) C(15) 2.425(2) .
C(24) C(18) 2.555(2) .
C(24) C(20) 2.505(2) .
C(25) C(20) 2.534(3) .
C(25) C(22) 2.529(3) .
C(26) O(4) 2.812(2) .
C(26) C(18) 2.523(2) .
C(26) C(22) 2.519(3) .
Ti(1) H(1) 2.580 .
Ti(1) H(2) 2.580 .
Ti(1) H(3) 2.580 .
Ti(1) H(4) 3.047 .
Ti(1) H(18) 3.210 .
Ti(1) H(24) 3.275 .
Ti(1) H(33) 3.209 .
Al(1) H(3) 3.520 .
Al(1) H(6) 3.070 .
Al(1) H(7) 3.547 .
Al(1) H(9) 3.212 .
Al(1) H(11) 2.444 .
Al(1) H(12) 2.444 .
Al(1) H(13) 2.445 .
Al(1) H(14) 2.449 .
Al(1) H(15) 2.449 .
Al(1) H(16) 2.449 .
Al(1) H(17) 3.007 .
Al(1) H(19) 3.235 .
Al(1) H(33) 3.507 .
O(1) H(2) 2.877 .
O(1) H(3) 3.200 .
O(1) H(4) 1.992 .
O(1) H(5) 3.245 .
O(1) H(6) 2.640 .
O(1) H(7) 2.606 .
O(1) H(8) 3.234 .
O(1) H(9) 2.627 .
O(1) H(10) 2.589 .
O(1) H(11) 3.542 .
O(1) H(13) 3.246 .
O(1) H(16) 3.153 .
O(1) H(19) 3.590 .
O(1) H(33) 2.757 .
O(2) H(3) 3.043 .
O(2) H(12) 3.340 .
O(2) H(13) 3.267 .
O(2) H(15) 3.244 .
O(2) H(16) 3.425 .
O(2) H(17) 2.031 .
O(2) H(18) 1.991 .
O(2) H(19) 2.727 .
O(2) H(20) 3.283 .
O(2) H(33) 3.450 .
O(2) H(38) 3.495 4_454
O(3) H(1) 2.740 .
O(3) H(3) 3.199 .
O(3) H(11) 3.562 4_555
O(3) H(12) 2.926 4_555
O(3) H(18) 2.807 .
O(3) H(24) 2.838 .
O(3) H(29) 2.701 .
O(3) H(30) 2.822 .
O(4) H(1) 3.334 .
O(4) H(2) 3.174 .
O(4) H(4) 2.498 .
O(4) H(12) 3.034 4_555
O(4) H(24) 2.869 .
O(4) H(33) 3.122 .
O(4) H(38) 2.855 .
O(4) H(40) 2.674 .
N(1) H(17) 3.324 .
N(1) H(18) 2.825 .
N(1) H(19) 2.050 .
N(1) H(20) 2.057 .
N(1) H(23) 2.008 .
N(1) H(24) 2.033 .
N(1) H(33) 2.039 .
N(1) H(34) 2.028 .
C(1) H(4) 3.498 .
C(1) H(7) 3.116 .
C(1) H(13) 3.349 .
C(1) H(15) 3.499 1_655
C(1) H(17) 3.502 1_655
C(1) H(19) 3.395 1_655
C(1) H(20) 3.497 1_655
C(2) H(2) 3.162 .
C(2) H(5) 2.039 .
C(2) H(6) 2.040 .
C(2) H(7) 2.040 .
C(2) H(8) 2.031 .
C(2) H(9) 2.032 .
C(2) H(10) 2.032 .
C(2) H(22) 3.443 2_556
C(2) H(33) 3.319 .
C(3) H(2) 3.117 .
C(3) H(4) 2.100 .
C(3) H(8) 2.689 .
C(3) H(9) 2.691 .
C(3) H(9) 3.412 3_566
C(3) H(10) 3.319 .
C(3) H(11) 3.383 .
C(3) H(13) 3.433 .
C(3) H(14) 3.424 3_566
C(3) H(21) 3.308 4_554
C(3) H(25) 3.413 2_556
C(3) H(25) 3.207 4_554
C(4) H(4) 2.067 .
C(4) H(5) 2.691 .
C(4) H(6) 2.693 .
C(4) H(6) 3.420 3_566
C(4) H(7) 3.317 .
C(4) H(9) 3.586 3_566
C(4) H(14) 3.546 3_566
C(4) H(16) 3.346 .
C(4) H(22) 3.406 2_556
C(4) H(27) 3.326 2_456
C(4) H(33) 3.033 .
C(5) H(3) 3.401 .
C(5) H(6) 3.017 .
C(5) H(7) 3.464 .
C(5) H(14) 3.342 .
C(5) H(21) 3.141 4_554
C(5) H(38) 3.077 4_454
C(6) H(2) 3.494 1_455
C(6) H(5) 3.464 3_566
C(6) H(7) 3.522 1_455
C(6) H(9) 3.121 .
C(6) H(11) 3.445 .
C(6) H(12) 3.522 .
C(6) H(17) 3.186 .
C(6) H(19) 2.814 .
C(6) H(24) 3.365 4_454
C(6) H(25) 3.385 2_456
C(6) H(33) 3.453 .
C(7) H(1) 3.526 1_455
C(7) H(15) 3.198 .
C(7) H(19) 2.100 .
C(7) H(20) 2.120 .
C(7) H(32) 3.510 4_454
C(7) H(35) 3.397 4_454
C(8) H(1) 3.177 1_455
C(8) H(2) 3.560 1_455
C(8) H(15) 3.392 .
C(8) H(16) 3.296 .
C(8) H(17) 2.066 .
C(8) H(18) 2.103 .
C(8) H(23) 2.654 .
C(8) H(24) 3.315 .
C(8) H(33) 2.589 .
C(8) H(34) 2.607 .
C(9) H(12) 3.361 4_555
C(9) H(18) 2.575 .
C(9) H(21) 3.282 .
C(9) H(22) 3.318 .
C(9) H(23) 3.293 .
C(9) H(24) 2.767 .
C(9) H(28) 3.268 .
C(9) H(29) 2.685 .
C(9) H(30) 2.772 .
C(10) H(14) 3.385 4_555
C(10) H(15) 3.328 4_555
C(10) H(18) 2.730 .
C(10) H(20) 2.805 .
C(10) H(21) 2.062 .
C(10) H(23) 2.035 .
C(10) H(24) 2.047 .
C(11) H(7) 3.471 4_455
C(11) H(13) 3.522 4_455
C(11) H(14) 3.309 4_555
C(11) H(15) 3.466 4_555
C(11) H(18) 3.365 .
C(11) H(20) 3.214 .
C(11) H(22) 3.356 .
C(11) H(23) 2.579 .
C(11) H(24) 3.121 .
C(11) H(25) 2.779 .
C(11) H(26) 3.287 .
C(11) H(27) 2.732 .
C(11) H(35) 3.246 4_454
C(12) H(5) 3.408 2_546
C(12) H(8) 3.504 2_546
C(12) H(21) 2.029 .
C(12) H(22) 2.141 .
C(12) H(25) 2.038 .
C(12) H(26) 2.037 .
C(12) H(27) 2.038 .
C(12) H(35) 2.991 4_454
C(12) H(36) 3.427 4_454
C(13) H(4) 3.215 2_546
C(13) H(8) 2.895 2_546
C(13) H(21) 3.240 .
C(13) H(25) 3.109 .
C(13) H(26) 2.564 .
C(13) H(27) 3.132 .
C(13) H(28) 2.580 .
C(13) H(29) 3.165 .
C(13) H(30) 3.088 .
C(13) H(32) 3.444 4_454
C(13) H(35) 3.269 4_454
C(13) H(36) 3.305 4_454
C(14) H(8) 3.069 2_546
C(14) H(18) 3.188 .
C(14) H(22) 2.073 .
C(14) H(28) 2.018 .
C(14) H(29) 2.018 .
C(14) H(30) 2.018 .
C(14) H(32) 3.150 4_454
C(15) H(15) 3.206 4_555
C(15) H(18) 3.268 .
C(15) H(19) 3.235 .
C(15) H(20) 2.450 .
C(15) H(21) 2.731 .
C(15) H(33) 3.315 .
C(15) H(34) 2.619 .
C(16) H(4) 3.516 2_546
C(16) H(5) 3.335 2_546
C(16) H(6) 3.502 4_455
C(16) H(10) 3.453 2_446
C(16) H(16) 3.200 2_446
C(16) H(21) 2.643 .
C(16) H(22) 2.762 .
C(16) H(33) 3.575 2_446
C(16) H(35) 3.398 4_454
C(16) H(36) 3.550 4_454
C(16) H(40) 3.315 2_546
C(17) H(8) 3.420 2_546
C(17) H(22) 2.660 .
C(17) H(32) 3.214 4_454
C(17) H(37) 3.071 4_554
C(18) H(4) 2.940 .
C(18) H(10) 3.461 .
C(18) H(12) 3.487 4_555
C(18) H(22) 3.369 2_556
C(18) H(24) 2.786 .
C(18) H(31) 3.297 .
C(18) H(32) 3.310 .
C(18) H(33) 2.929 .
C(18) H(34) 3.335 .
C(18) H(38) 2.797 .
C(18) H(39) 3.292 .
C(18) H(40) 2.712 .
C(19) H(10) 3.226 .
C(19) H(23) 3.197 .
C(19) H(24) 2.586 .
C(19) H(31) 2.075 .
C(19) H(33) 2.097 .
C(19) H(34) 2.062 .
C(20) H(17) 3.301 4_555
C(20) H(24) 3.472 .
C(20) H(28) 3.276 2_556
C(20) H(32) 3.228 .
C(20) H(33) 3.045 .
C(20) H(34) 2.545 .
C(20) H(35) 3.041 .
C(20) H(36) 3.206 .
C(20) H(37) 2.588 .
C(20) H(37) 3.509 3_567
C(21) H(17) 3.146 4_555
C(21) H(18) 3.033 4_555
C(21) H(28) 2.979 2_556
C(21) H(31) 2.042 .
C(21) H(32) 1.994 .
C(21) H(35) 2.039 .
C(21) H(36) 2.039 .
C(21) H(37) 2.039 .
C(21) H(37) 3.558 3_567
C(22) H(17) 3.248 4_555
C(22) H(18) 2.845 4_555
C(22) H(22) 3.205 2_556
C(22) H(28) 3.156 2_556
C(22) H(30) 3.499 4_555
C(22) H(31) 3.263 .
C(22) H(35) 2.847 .
C(22) H(36) 2.689 .
C(22) H(37) 3.286 .
C(22) H(38) 3.077 .
C(22) H(39) 2.562 .
C(22) H(40) 3.152 .
C(23) H(4) 3.510 .
C(23) H(17) 3.519 4_555
C(23) H(18) 3.515 4_555
C(23) H(22) 2.903 2_556
C(23) H(32) 2.093 .
C(23) H(38) 2.032 .
C(23) H(39) 2.032 .
C(23) H(40) 2.032 .
C(24) H(10) 3.148 .
C(24) H(19) 2.371 .
C(24) H(20) 2.919 .
C(24) H(23) 2.566 .
C(24) H(24) 2.606 .
C(24) H(31) 2.662 .
C(24) H(40) 3.528 1_455
C(25) H(18) 3.278 4_555
C(25) H(27) 3.459 4_555
C(25) H(28) 3.532 2_556
C(25) H(29) 3.396 4_455
C(25) H(31) 2.673 .
C(25) H(31) 3.583 3_567
C(25) H(32) 2.586 .
C(25) H(37) 3.222 3_567
C(26) H(12) 3.471 4_555
C(26) H(22) 3.132 2_556
C(26) H(26) 3.213 2_556
C(26) H(30) 3.571 4_555
C(26) H(31) 3.514 1_655
C(26) H(32) 2.756 .
C(26) H(34) 2.942 1_655
H(1) Ti(1) 2.580 .
H(1) O(3) 2.740 .
H(1) O(4) 3.334 .
H(1) C(7) 3.526 1_655
H(1) C(8) 3.177 1_655
H(1) H(2) 1.551 .
H(1) H(3) 1.551 .
H(1) H(17) 2.954 1_655
H(1) H(19) 2.983 1_655
H(1) H(20) 2.726 1_655
H(1) H(29) 3.325 .
H(1) H(30) 3.509 .
H(2) Ti(1) 2.580 .
H(2) O(1) 2.877 .
H(2) O(4) 3.174 .
H(2) C(2) 3.162 .
H(2) C(3) 3.117 .
H(2) C(6) 3.494 1_655
H(2) C(8) 3.560 1_655
H(2) H(1) 1.551 .
H(2) H(3) 1.551 .
H(2) H(4) 2.971 .
H(2) H(7) 2.364 .
H(2) H(13) 3.386 .
H(2) H(15) 2.773 1_655
H(2) H(16) 3.364 1_655
H(2) H(17) 3.375 1_655
H(2) H(19) 2.920 1_655
H(2) H(20) 3.457 1_655
H(3) Ti(1) 2.580 .
H(3) Al(1) 3.520 .
H(3) O(1) 3.200 .
H(3) O(2) 3.043 .
H(3) O(3) 3.199 .
H(3) C(5) 3.401 .
H(3) H(1) 1.551 .
H(3) H(2) 1.551 .
H(3) H(7) 3.267 .
H(3) H(13) 2.669 .
H(3) H(23) 3.039 4_554
H(3) H(38) 3.076 4_454
H(3) H(39) 3.532 4_454
H(4) Ti(1) 3.047 .
H(4) O(1) 1.992 .
H(4) O(4) 2.498 .
H(4) C(1) 3.498 .
H(4) C(3) 2.100 .
H(4) C(4) 2.067 .
H(4) C(13) 3.215 2_556
H(4) C(16) 3.516 2_556
H(4) C(18) 2.940 .
H(4) C(23) 3.510 .
H(4) H(2) 2.971 .
H(4) H(5) 2.378 .
H(4) H(6) 2.865 .
H(4) H(7) 2.371 .
H(4) H(8) 2.348 .
H(4) H(9) 2.841 .
H(4) H(10) 2.328 .
H(4) H(22) 2.681 2_556
H(4) H(25) 3.470 2_556
H(4) H(26) 3.024 2_556
H(4) H(33) 3.472 .
H(4) H(40) 3.079 .
H(5) O(1) 3.245 .
H(5) C(2) 2.039 .
H(5) C(4) 2.691 .
H(5) C(6) 3.464 3_566
H(5) C(12) 3.408 2_556
H(5) C(16) 3.335 2_556
H(5) H(4) 2.378 .
H(5) H(5) 3.433 3_666
H(5) H(6) 1.551 .
H(5) H(7) 1.551 .
H(5) H(8) 2.528 .
H(5) H(9) 2.967 .
H(5) H(9) 3.453 3_566
H(5) H(10) 3.551 .
H(5) H(14) 2.687 3_566
H(5) H(16) 3.419 3_566
H(5) H(25) 2.749 2_556
H(5) H(25) 2.890 4_554
H(5) H(26) 3.456 2_556
H(6) Al(1) 3.070 .
H(6) O(1) 2.640 .
H(6) C(2) 2.040 .
H(6) C(4) 2.693 .
H(6) C(4) 3.420 3_566
H(6) C(5) 3.017 .
H(6) C(16) 3.502 4_554
H(6) H(4) 2.865 .
H(6) H(5) 1.551 .
H(6) H(7) 1.551 .
H(6) H(8) 2.968 .
H(6) H(8) 3.455 3_566
H(6) H(9) 2.532 .
H(6) H(9) 2.642 3_566
H(6) H(10) 3.554 .
H(6) H(11) 2.629 .
H(6) H(13) 3.043 .
H(6) H(14) 3.422 3_566
H(6) H(21) 2.966 4_554
H(6) H(25) 2.878 4_554
H(6) H(27) 3.356 4_554
H(7) Al(1) 3.547 .
H(7) O(1) 2.606 .
H(7) C(1) 3.116 .
H(7) C(2) 2.040 .
H(7) C(4) 3.317 .
H(7) C(5) 3.464 .
H(7) C(6) 3.522 1_655
H(7) C(11) 3.471 4_554
H(7) H(2) 2.364 .
H(7) H(3) 3.267 .
H(7) H(4) 2.371 .
H(7) H(5) 1.551 .
H(7) H(6) 1.551 .
H(7) H(8) 3.548 .
H(7) H(9) 3.551 .
H(7) H(11) 3.403 .
H(7) H(13) 3.064 .
H(7) H(14) 3.520 1_655
H(7) H(15) 3.106 1_655
H(7) H(16) 3.377 1_655
H(7) H(21) 2.836 4_554
H(7) H(25) 3.349 2_556
H(7) H(25) 3.344 4_554
H(8) O(1) 3.234 .
H(8) C(2) 2.031 .
H(8) C(3) 2.689 .
H(8) C(12) 3.504 2_556
H(8) C(13) 2.895 2_556
H(8) C(14) 3.069 2_556
H(8) C(17) 3.420 2_556
H(8) H(4) 2.348 .
H(8) H(5) 2.528 .
H(8) H(6) 2.968 .
H(8) H(6) 3.455 3_566
H(8) H(7) 3.548 .
H(8) H(9) 1.551 .
H(8) H(10) 1.551 .
H(8) H(11) 3.096 3_566
H(8) H(14) 2.842 3_566
H(8) H(22) 2.967 2_556
H(8) H(27) 3.589 2_456
H(8) H(28) 3.264 2_556
H(8) H(29) 3.311 2_556
H(9) Al(1) 3.212 .
H(9) O(1) 2.627 .
H(9) C(2) 2.032 .
H(9) C(3) 2.691 .
H(9) C(3) 3.412 3_566
H(9) C(4) 3.586 3_566
H(9) C(6) 3.121 .
H(9) H(4) 2.841 .
H(9) H(5) 2.967 .
H(9) H(5) 3.453 3_566
H(9) H(6) 2.532 .
H(9) H(6) 2.642 3_566
H(9) H(7) 3.551 .
H(9) H(8) 1.551 .
H(9) H(9) 2.865 3_566
H(9) H(10) 1.551 .
H(9) H(11) 3.527 3_566
H(9) H(14) 3.041 .
H(9) H(14) 3.544 3_566
H(9) H(16) 2.789 .
H(9) H(25) 3.334 2_456
H(9) H(27) 3.180 2_456
H(9) H(33) 3.291 .
H(10) O(1) 2.589 .
H(10) C(2) 2.032 .
H(10) C(3) 3.319 .
H(10) C(16) 3.453 2_456
H(10) C(18) 3.461 .
H(10) C(19) 3.226 .
H(10) C(24) 3.148 .
H(10) H(4) 2.328 .
H(10) H(5) 3.551 .
H(10) H(6) 3.554 .
H(10) H(8) 1.551 .
H(10) H(9) 1.551 .
H(10) H(16) 3.179 .
H(10) H(22) 3.353 2_556
H(10) H(25) 3.488 2_456
H(10) H(27) 2.740 2_456
H(10) H(28) 3.144 2_556
H(10) H(29) 3.525 2_556
H(10) H(33) 2.283 .
H(11) Al(1) 2.444 .
H(11) O(1) 3.542 .
H(11) O(3) 3.562 4_454
H(11) C(3) 3.383 .
H(11) C(6) 3.445 .
H(11) H(6) 2.629 .
H(11) H(7) 3.403 .
H(11) H(8) 3.096 3_566
H(11) H(9) 3.527 3_566
H(11) H(12) 1.551 .
H(11) H(13) 1.551 .
H(11) H(14) 3.207 .
H(11) H(21) 2.790 4_554
H(11) H(27) 3.599 4_554
H(11) H(29) 3.145 4_454
H(12) Al(1) 2.444 .
H(12) O(2) 3.340 .
H(12) O(3) 2.926 4_454
H(12) O(4) 3.034 4_454
H(12) C(6) 3.522 .
H(12) C(9) 3.361 4_454
H(12) C(18) 3.487 4_454
H(12) C(26) 3.471 4_454
H(12) H(11) 1.551 .
H(12) H(13) 1.551 .
H(12) H(14) 3.556 .
H(12) H(24) 3.023 4_454
H(12) H(38) 2.668 4_454
H(13) Al(1) 2.445 .
H(13) O(1) 3.246 .
H(13) O(2) 3.267 .
H(13) C(1) 3.349 .
H(13) C(3) 3.433 .
H(13) C(11) 3.522 4_554
H(13) H(2) 3.386 .
H(13) H(3) 2.669 .
H(13) H(6) 3.043 .
H(13) H(7) 3.064 .
H(13) H(11) 1.551 .
H(13) H(12) 1.551 .
H(13) H(20) 3.318 4_554
H(13) H(21) 2.625 4_554
H(13) H(23) 2.745 4_554
H(13) H(38) 2.732 4_454
H(14) Al(1) 2.449 .
H(14) C(3) 3.424 3_566
H(14) C(4) 3.546 3_566
H(14) C(5) 3.342 .
H(14) C(10) 3.385 4_454
H(14) C(11) 3.309 4_454
H(14) H(5) 2.687 3_566
H(14) H(6) 3.422 3_566
H(14) H(7) 3.520 1_455
H(14) H(8) 2.842 3_566
H(14) H(9) 3.041 .
H(14) H(9) 3.544 3_566
H(14) H(11) 3.207 .
H(14) H(12) 3.556 .
H(14) H(15) 1.551 .
H(14) H(16) 1.551 .
H(14) H(24) 3.502 4_454
H(14) H(25) 3.355 2_456
H(15) Al(1) 2.449 .
H(15) O(2) 3.244 .
H(15) C(1) 3.499 1_455
H(15) C(7) 3.198 .
H(15) C(8) 3.392 .
H(15) C(10) 3.328 4_454
H(15) C(11) 3.466 4_454
H(15) C(15) 3.206 4_454
H(15) H(2) 2.773 1_455
H(15) H(7) 3.106 1_455
H(15) H(14) 1.551 .
H(15) H(16) 1.551 .
H(15) H(17) 2.675 .
H(15) H(19) 2.701 .
H(15) H(21) 3.543 4_454
H(15) H(23) 3.185 4_454
H(15) H(24) 2.688 4_454
H(16) Al(1) 2.449 .
H(16) O(1) 3.153 .
H(16) O(2) 3.425 .
H(16) C(4) 3.346 .
H(16) C(8) 3.296 .
H(16) C(16) 3.200 2_456
H(16) H(2) 3.364 1_455
H(16) H(5) 3.419 3_566
H(16) H(7) 3.377 1_455
H(16) H(9) 2.789 .
H(16) H(10) 3.179 .
H(16) H(14) 1.551 .
H(16) H(15) 1.551 .
H(16) H(17) 3.494 .
H(16) H(19) 2.416 .
H(16) H(25) 2.618 2_456
H(16) H(26) 3.125 2_456
H(16) H(27) 3.379 2_456
H(16) H(33) 2.742 .
H(17) Al(1) 3.007 .
H(17) O(2) 2.031 .
H(17) N(1) 3.324 .
H(17) C(1) 3.502 1_455
H(17) C(6) 3.186 .
H(17) C(8) 2.066 .
H(17) C(20) 3.301 4_454
H(17) C(21) 3.146 4_454
H(17) C(22) 3.248 4_454
H(17) C(23) 3.519 4_454
H(17) H(1) 2.954 1_455
H(17) H(2) 3.375 1_455
H(17) H(15) 2.675 .
H(17) H(16) 3.494 .
H(17) H(18) 1.615 .
H(17) H(19) 2.319 .
H(17) H(20) 2.483 .
H(17) H(24) 3.202 4_454
H(17) H(32) 3.591 4_454
H(17) H(35) 3.334 4_454
H(18) Ti(1) 3.210 .
H(18) O(2) 1.991 .
H(18) O(3) 2.807 .
H(18) N(1) 2.825 .
H(18) C(8) 2.103 .
H(18) C(9) 2.575 .
H(18) C(10) 2.730 .
H(18) C(11) 3.365 .
H(18) C(14) 3.188 .
H(18) C(15) 3.268 .
H(18) C(21) 3.033 4_454
H(18) C(22) 2.845 4_454
H(18) C(23) 3.515 4_454
H(18) C(25) 3.278 4_454
H(18) H(17) 1.615 .
H(18) H(19) 2.917 .
H(18) H(20) 2.395 .
H(18) H(32) 2.721 4_454
H(18) H(35) 2.673 4_454
H(19) Al(1) 3.235 .
H(19) O(1) 3.590 .
H(19) O(2) 2.727 .
H(19) N(1) 2.050 .
H(19) C(1) 3.395 1_455
H(19) C(6) 2.814 .
H(19) C(7) 2.100 .
H(19) C(15) 3.235 .
H(19) C(24) 2.371 .
H(19) H(1) 2.983 1_455
H(19) H(2) 2.920 1_455
H(19) H(15) 2.701 .
H(19) H(16) 2.416 .
H(19) H(17) 2.319 .
H(19) H(18) 2.917 .
H(19) H(20) 1.636 .
H(19) H(23) 3.293 .
H(19) H(33) 2.182 .
H(19) H(34) 2.446 .
H(19) H(40) 3.502 1_455
H(20) O(2) 3.283 .
H(20) N(1) 2.057 .
H(20) C(1) 3.497 1_455
H(20) C(7) 2.120 .
H(20) C(10) 2.805 .
H(20) C(11) 3.214 .
H(20) C(15) 2.450 .
H(20) C(24) 2.919 .
H(20) H(1) 2.726 1_455
H(20) H(2) 3.457 1_455
H(20) H(13) 3.318 4_455
H(20) H(17) 2.483 .
H(20) H(18) 2.395 .
H(20) H(19) 1.636 .
H(20) H(21) 3.099 .
H(20) H(23) 2.319 .
H(20) H(24) 3.414 .
H(20) H(33) 3.284 .
H(20) H(34) 2.772 .
H(20) H(35) 3.572 4_454
H(21) C(3) 3.308 4_455
H(21) C(5) 3.141 4_455
H(21) C(9) 3.282 .
H(21) C(10) 2.062 .
H(21) C(12) 2.029 .
H(21) C(13) 3.240 .
H(21) C(15) 2.731 .
H(21) C(16) 2.643 .
H(21) H(6) 2.966 4_455
H(21) H(7) 2.836 4_455
H(21) H(11) 2.790 4_455
H(21) H(13) 2.625 4_455
H(21) H(15) 3.543 4_555
H(21) H(20) 3.099 .
H(21) H(23) 2.410 .
H(21) H(24) 3.379 .
H(21) H(25) 2.739 .
H(21) H(26) 3.545 .
H(21) H(27) 2.616 .
H(21) H(35) 3.500 4_454
H(22) C(2) 3.443 2_546
H(22) C(4) 3.406 2_546
H(22) C(9) 3.318 .
H(22) C(11) 3.356 .
H(22) C(12) 2.141 .
H(22) C(14) 2.073 .
H(22) C(16) 2.762 .
H(22) C(17) 2.660 .
H(22) C(18) 3.369 2_546
H(22) C(22) 3.205 2_546
H(22) C(23) 2.903 2_546
H(22) C(26) 3.132 2_546
H(22) H(4) 2.681 2_546
H(22) H(8) 2.967 2_546
H(22) H(10) 3.353 2_546
H(22) H(25) 3.379 .
H(22) H(26) 2.417 .
H(22) H(27) 3.419 .
H(22) H(28) 2.322 .
H(22) H(29) 3.373 .
H(22) H(30) 3.219 .
H(22) H(32) 3.521 2_546
H(22) H(32) 3.536 4_454
H(22) H(36) 3.231 4_454
H(22) H(39) 3.233 2_546
H(22) H(40) 2.756 2_546
H(23) N(1) 2.008 .
H(23) C(8) 2.654 .
H(23) C(9) 3.293 .
H(23) C(10) 2.035 .
H(23) C(11) 2.579 .
H(23) C(19) 3.197 .
H(23) C(24) 2.566 .
H(23) H(3) 3.039 4_455
H(23) H(13) 2.745 4_455
H(23) H(15) 3.185 4_555
H(23) H(19) 3.293 .
H(23) H(20) 2.319 .
H(23) H(21) 2.410 .
H(23) H(24) 1.614 .
H(23) H(33) 3.521 .
H(23) H(34) 2.370 .
H(23) H(38) 3.530 1_455
H(24) Ti(1) 3.275 .
H(24) O(3) 2.838 .
H(24) O(4) 2.869 .
H(24) N(1) 2.033 .
H(24) C(6) 3.365 4_555
H(24) C(8) 3.315 .
H(24) C(9) 2.767 .
H(24) C(10) 2.047 .
H(24) C(11) 3.121 .
H(24) C(18) 2.786 .
H(24) C(19) 2.586 .
H(24) C(20) 3.472 .
H(24) C(24) 2.606 .
H(24) H(12) 3.023 4_555
H(24) H(14) 3.502 4_555
H(24) H(15) 2.688 4_555
H(24) H(17) 3.202 4_555
H(24) H(20) 3.414 .
H(24) H(21) 3.379 .
H(24) H(23) 1.614 .
H(24) H(33) 3.547 .
H(24) H(34) 2.927 .
H(25) C(3) 3.413 2_546
H(25) C(3) 3.207 4_455
H(25) C(6) 3.385 2_446
H(25) C(11) 2.779 .
H(25) C(12) 2.038 .
H(25) C(13) 3.109 .
H(25) H(4) 3.470 2_546
H(25) H(5) 2.749 2_546
H(25) H(5) 2.890 4_455
H(25) H(6) 2.878 4_455
H(25) H(7) 3.349 2_546
H(25) H(7) 3.344 4_455
H(25) H(9) 3.334 2_446
H(25) H(10) 3.488 2_446
H(25) H(14) 3.355 2_446
H(25) H(16) 2.618 2_446
H(25) H(21) 2.739 .
H(25) H(22) 3.379 .
H(25) H(26) 1.551 .
H(25) H(27) 1.551 .
H(26) C(11) 3.287 .
H(26) C(12) 2.037 .
H(26) C(13) 2.564 .
H(26) C(26) 3.213 2_546
H(26) H(4) 3.024 2_546
H(26) H(5) 3.456 2_546
H(26) H(16) 3.125 2_446
H(26) H(21) 3.545 .
H(26) H(22) 2.417 .
H(26) H(25) 1.551 .
H(26) H(27) 1.551 .
H(26) H(33) 3.182 2_446
H(26) H(34) 3.389 2_446
H(26) H(36) 3.370 4_454
H(26) H(39) 3.313 2_546
H(26) H(40) 2.378 2_546
H(27) C(4) 3.326 2_446
H(27) C(11) 2.732 .
H(27) C(12) 2.038 .
H(27) C(13) 3.132 .
H(27) C(25) 3.459 4_454
H(27) H(6) 3.356 4_455
H(27) H(8) 3.589 2_446
H(27) H(9) 3.180 2_446
H(27) H(10) 2.740 2_446
H(27) H(11) 3.599 4_455
H(27) H(16) 3.379 2_446
H(27) H(21) 2.616 .
H(27) H(22) 3.419 .
H(27) H(25) 1.551 .
H(27) H(26) 1.551 .
H(27) H(29) 3.569 1_455
H(27) H(33) 3.274 2_446
H(27) H(35) 2.991 4_454
H(27) H(36) 3.300 4_454
H(27) H(37) 3.546 4_454
H(28) C(9) 3.268 .
H(28) C(13) 2.580 .
H(28) C(14) 2.018 .
H(28) C(20) 3.276 2_54
H(28) C(21) 2.979 2_546
H(28) C(22) 3.156 2_546
H(28) C(25) 3.532 2_546
H(28) H(8) 3.264 2_546
H(28) H(10) 3.144 2_546
H(28) H(22) 2.322 .
H(28) H(29) 1.551 .
H(28) H(30) 1.551 .
H(28) H(32) 3.541 2_546
H(28) H(32) 3.438 4_454
H(28) H(36) 3.266 2_546
H(28) H(37) 2.882 4_554
H(29) O(3) 2.701 .
H(29) C(9) 2.685 .
H(29) C(13) 3.165 .
H(29) C(14) 2.018 .
H(29) C(25) 3.396 4_554
H(29) H(1) 3.325 .
H(29) H(8) 3.311 2_546
H(29) H(10) 3.525 2_546
H(29) H(11) 3.145 4_555
H(29) H(22) 3.373 .
H(29) H(27) 3.569 1_655
H(29) H(28) 1.551 .
H(29) H(30) 1.551 .
H(29) H(35) 3.124 4_554
H(29) H(37) 2.792 4_554
H(30) O(3) 2.822 .
H(30) C(9) 2.772 .
H(30) C(13) 3.088 .
H(30) C(14) 2.018 .
H(30) C(22) 3.499 4_454
H(30) C(26) 3.571 4_454
H(30) H(1) 3.509 .
H(30) H(22) 3.219 .
H(30) H(28) 1.551 .
H(30) H(29) 1.551 .
H(30) H(31) 3.295 4_554
H(30) H(32) 2.642 4_454
H(30) H(36) 3.233 2_546
H(30) H(37) 3.020 4_554
H(30) H(39) 2.727 4_454
H(31) C(18) 3.297 .
H(31) C(19) 2.075 .
H(31) C(21) 2.042 .
H(31) C(22) 3.263 .
H(31) C(24) 2.662 .
H(31) C(25) 2.673 .
H(31) C(25) 3.583 3_567
H(31) C(26) 3.514 1_455
H(31) H(30) 3.295 4_455
H(31) H(33) 3.191 .
H(31) H(34) 2.329 .
H(31) H(35) 3.170 .
H(31) H(36) 3.429 .
H(31) H(36) 3.133 3_567
H(31) H(37) 2.377 .
H(31) H(37) 3.130 3_567
H(31) H(39) 2.833 1_455
H(32) C(7) 3.510 4_555
H(32) C(13) 3.444 4_555
H(32) C(14) 3.150 4_555
H(32) C(17) 3.214 4_555
H(32) C(18) 3.310 .
H(32) C(20) 3.228 .
H(32) C(21) 1.994 .
H(32) C(23) 2.093 .
H(32) C(25) 2.586 .
H(32) C(26) 2.756 .
H(32) H(17) 3.591 4_555
H(32) H(18) 2.721 4_555
H(32) H(22) 3.521 2_556
H(32) H(22) 3.536 4_555
H(32) H(28) 3.541 2_556
H(32) H(28) 3.438 4_555
H(32) H(30) 2.642 4_555
H(32) H(32) 3.463 3_667
H(32) H(35) 2.752 .
H(32) H(36) 2.495 .
H(32) H(37) 3.481 .
H(32) H(38) 3.318 .
H(32) H(39) 2.447 .
H(32) H(40) 3.459 .
H(33) Ti(1) 3.209 .
H(33) Al(1) 3.507 .
H(33) O(1) 2.757 .
H(33) O(2) 3.450 .
H(33) O(4) 3.122 .
H(33) N(1) 2.039 .
H(33) C(2) 3.319 .
H(33) C(4) 3.033 .
H(33) C(6) 3.453 .
H(33) C(8) 2.589 .
H(33) C(15) 3.315 .
H(33) C(16) 3.575 2_456
H(33) C(18) 2.929 .
H(33) C(19) 2.097 .
H(33) C(20) 3.045 .
H(33) H(4) 3.472 .
H(33) H(9) 3.291 .
H(33) H(10) 2.283 .
H(33) H(16) 2.742 .
H(33) H(19) 2.182 .
H(33) H(20) 3.284 .
H(33) H(23) 3.521 .
H(33) H(24) 3.547 .
H(33) H(26) 3.182 2_456
H(33) H(27) 3.274 2_456
H(33) H(31) 3.191 .
H(33) H(34) 1.696 .
H(34) N(1) 2.028 .
H(34) C(8) 2.607 .
H(34) C(15) 2.619 .
H(34) C(18) 3.335 .
H(34) C(19) 2.062 .
H(34) C(20) 2.545 .
H(34) C(26) 2.942 1_455
H(34) H(19) 2.446 .
H(34) H(20) 2.772 .
H(34) H(23) 2.370 .
H(34) H(24) 2.927 .
H(34) H(26) 3.389 2_456
H(34) H(31) 2.329 .
H(34) H(33) 1.696 .
H(34) H(38) 2.758 1_455
H(34) H(39) 2.923 1_455
H(34) H(40) 2.650 1_455
H(35) C(7) 3.397 4_555
H(35) C(11) 3.246 4_555
H(35) C(12) 2.991 4_555
H(35) C(13) 3.269 4_555
H(35) C(16) 3.398 4_555
H(35) C(20) 3.041 .
H(35) C(21) 2.039 .
H(35) C(22) 2.847 .
H(35) H(17) 3.334 4_555
H(35) H(18) 2.673 4_555
H(35) H(20) 3.572 4_555
H(35) H(21) 3.500 4_555
H(35) H(27) 2.991 4_555
H(35) H(29) 3.124 4_455
H(35) H(31) 3.170 .
H(35) H(32) 2.752 .
H(35) H(36) 1.551 .
H(35) H(37) 1.551 .
H(36) C(12) 3.427 4_555
H(36) C(13) 3.305 4_555
H(36) C(16) 3.550 4_555
H(36) C(20) 3.206 .
H(36) C(21) 2.039 .
H(36) C(22) 2.689 .
H(36) H(22) 3.231 4_555
H(36) H(26) 3.370 4_555
H(36) H(27) 3.300 4_555
H(36) H(28) 3.266 2_556
H(36) H(30) 3.233 2_556
H(36) H(31) 3.429 .
H(36) H(31) 3.133 3_567
H(36) H(32) 2.495 .
H(36) H(35) 1.551 .
H(36) H(37) 1.551 .
H(36) H(37) 3.235 3_567
H(36) H(39) 2.922 3_667
H(37) C(17) 3.071 4_455
H(37) C(20) 2.588 .
H(37) C(20) 3.509 3_567
H(37) C(21) 2.039 .
H(37) C(21) 3.558 3_567
H(37) C(22) 3.286 .
H(37) C(25) 3.222 3_567
H(37) H(27) 3.546 4_555
H(37) H(28) 2.882 4_455
H(37) H(29) 2.792 4_455
H(37) H(30) 3.020 4_455
H(37) H(31) 2.377 .
H(37) H(31) 3.130 3_567
H(37) H(32) 3.481 .
H(37) H(35) 1.551 .
H(37) H(36) 1.551 .
H(37) H(36) 3.235 3_567
H(37) H(37) 2.598 3_567
H(38) O(2) 3.495 4_555
H(38) O(4) 2.855 .
H(38) C(5) 3.077 4_555
H(38) C(18) 2.797 .
H(38) C(22) 3.077 .
H(38) C(23) 2.032 .
H(38) H(3) 3.076 4_555
H(38) H(12) 2.668 4_555
H(38) H(13) 2.732 4_555
H(38) H(23) 3.530 1_655
H(38) H(32) 3.318 .
H(38) H(34) 2.758 1_655
H(38) H(39) 1.551 .
H(38) H(40) 1.551 .
H(39) C(18) 3.292 .
H(39) C(22) 2.562 .
H(39) C(23) 2.032 .
H(39) H(3) 3.532 4_555
H(39) H(22) 3.233 2_556
H(39) H(26) 3.313 2_556
H(39) H(30) 2.727 4_555
H(39) H(31) 2.833 1_655
H(39) H(32) 2.447 .
H(39) H(34) 2.923 1_655
H(39) H(36) 2.922 3_667
H(39) H(38) 1.551 .
H(39) H(40) 1.551 .
H(40) O(4) 2.674 .
H(40) C(16) 3.315 2_556
H(40) C(18) 2.712 .
H(40) C(22) 3.152 .
H(40) C(23) 2.032 .
H(40) C(24) 3.528 1_655
H(40) H(4) 3.079 .
H(40) H(19) 3.502 1_655
H(40) H(22) 2.756 2_556
H(40) H(26) 2.378 2_556
H(40) H(32) 3.459 .
H(40) H(34) 2.650 1_655
H(40) H(38) 1.551 .
H(40) H(39) 1.551 .

loop_
_geom_torsion_atom_site_label_1
_geom_torsion_atom_site_label_2
_geom_torsion_atom_site_label_3
_geom_torsion_atom_site_label_4
_geom_torsion
O(1) Ti(1) O(2) Al(1) 8.69(5)
O(1) Ti(1) O(2) C(7) -130.16(12)
O(2) Ti(1) O(1) Al(1) -8.71(6)
O(2) Ti(1) O(1) C(2) -176.47(16)
O(1) Ti(1) O(3) C(9) -54.1(3)
O(3) Ti(1) O(1) Al(1) -7.0(2)
O(3) Ti(1) O(1) C(2) -174.8(2)
O(1) Ti(1) O(4) C(18) 75.70(18)
O(4) Ti(1) O(1) Al(1) -162.61(6)
O(4) Ti(1) O(1) C(2) 29.62(15)
O(1) Ti(1) N(1) C(8) 72.42(11)
O(1) Ti(1) N(1) C(15) -165.97(10)
O(1) Ti(1) N(1) C(24) -46.27(10)
N(1) Ti(1) O(1) Al(1) -80.72(6)
N(1) Ti(1) O(1) C(2) 111.52(15)
C(1) Ti(1) O(1) Al(1) 93.26(8)
C(1) Ti(1) O(1) C(2) -74.50(16)
O(2) Ti(1) O(3) C(9) -52.4(2)
O(3) Ti(1) O(2) Al(1) -170.90(7)
O(3) Ti(1) O(2) C(7) 50.25(12)
O(2) Ti(1) O(4) C(18) 20.8(2)
O(4) Ti(1) O(2) Al(1) 68.04(12)
O(4) Ti(1) O(2) C(7) -70.82(16)
O(2) Ti(1) N(1) C(8) 2.60(11)
O(2) Ti(1) N(1) C(15) 124.21(11)
O(2) Ti(1) N(1) C(24) -116.09(11)
N(1) Ti(1) O(2) Al(1) 109.21(6)
N(1) Ti(1) O(2) C(7) -29.65(11)
C(1) Ti(1) O(2) Al(1) -78.21(8)
C(1) Ti(1) O(2) C(7) 142.93(13)
O(3) Ti(1) O(4) C(18) -98.53(18)
O(4) Ti(1) O(3) C(9) 101.03(19)
O(3) Ti(1) N(1) C(8) -94.19(11)
O(3) Ti(1) N(1) C(15) 27.42(11)
O(3) Ti(1) N(1) C(24) 147.12(11)
N(1) Ti(1) O(3) C(9) 21.25(19)
C(1) Ti(1) O(3) C(9) -154.2(2)
O(4) Ti(1) N(1) C(8) 162.72(12)
O(4) Ti(1) N(1) C(15) -75.67(11)
O(4) Ti(1) N(1) C(24) 44.03(10)
N(1) Ti(1) O(4) C(18) -19.09(18)
C(1) Ti(1) O(4) C(18) 166.64(18)
C(1) Ti(1) N(1) C(8) -60.2(5)
C(1) Ti(1) N(1) C(15) 61.5(5)
C(1) Ti(1) N(1) C(24) -178.8(4)
O(1) Al(1) O(2) Ti(1) -9.39(6)
O(1) Al(1) O(2) C(7) 125.97(13)
O(2) Al(1) O(1) Ti(1) 9.32(6)
O(2) Al(1) O(1) C(2) 176.51(16)
C(5) Al(1) O(1) Ti(1) -101.11(9)
C(5) Al(1) O(1) C(2) 66.08(18)
C(6) Al(1) O(1) Ti(1) 120.85(9)
C(6) Al(1) O(1) C(2) -71.96(18)
C(5) Al(1) O(2) Ti(1) 105.00(9)
C(5) Al(1) O(2) C(7) -119.63(14)
C(6) Al(1) O(2) Ti(1) -122.56(8)
C(6) Al(1) O(2) C(7) 12.81(15)
Ti(1) O(1) C(2) C(3) 110.33(16)
Ti(1) O(1) C(2) C(4) -125.83(16)
Al(1) O(1) C(2) C(3) -54.0(2)
Al(1) O(1) C(2) C(4) 69.9(2)
Ti(1) O(2) C(7) C(8) 51.85(16)
Al(1) O(2) C(7) C(8) -77.51(16)
Ti(1) O(3) C(9) C(10) -35.9(2)
Ti(1) O(3) C(9) C(14) 142.88(17)
Ti(1) O(4) C(18) C(19) 1.4(2)
Ti(1) O(4) C(18) C(23) -179.39(14)
Ti(1) N(1) C(8) C(7) 21.73(17)
Ti(1) N(1) C(15) C(10) -62.17(17)
Ti(1) N(1) C(24) C(19) -60.96(17)
C(8) N(1) C(15) C(10) 57.5(2)
C(15) N(1) C(8) C(7) -99.24(18)
C(8) N(1) C(24) C(19) -178.68(16)
C(24) N(1) C(8) C(7) 139.77(16)
C(15) N(1) C(24) C(19) 59.2(2)
C(24) N(1) C(15) C(10) 178.64(15)
O(2) C(7) C(8) N(1) -45.28(19)
O(3) C(9) C(10) C(11) 174.97(15)
O(3) C(9) C(10) C(15) -6.6(2)
O(3) C(9) C(14) C(13) -175.40(16)
O(3) C(9) C(14) C(17) 4.3(2)
C(10) C(9) C(14) C(13) 3.3(2)
C(10) C(9) C(14) C(17) -176.97(17)
C(14) C(9) C(10) C(11) -3.8(2)
C(14) C(9) C(10) C(15) 174.69(16)
C(9) C(10) C(11) C(12) 1.5(2)
C(9) C(10) C(15) N(1) 55.7(2)
C(11) C(10) C(15) N(1) -125.93(19)
C(15) C(10) C(11) C(12) -176.87(17)
C(10) C(11) C(12) C(13) 1.0(2)
C(10) C(11) C(12) C(16) -177.34(18)
C(11) C(12) C(13) C(14) -1.5(2)
C(16) C(12) C(13) C(14) 176.87(19)
C(12) C(13) C(14) C(9) -0.7(2)
C(12) C(13) C(14) C(17) 179.65(19)
O(4) C(18) C(19) C(20) 179.32(16)
O(4) C(18) C(19) C(24) -4.4(2)
O(4) C(18) C(23) C(22) 178.89(16)
O(4) C(18) C(23) C(26) -1.4(2)
C(19) C(18) C(23) C(22) -1.9(2)
C(19) C(18) C(23) C(26) 177.85(17)
C(23) C(18) C(19) C(20) 0.1(2)
C(23) C(18) C(19) C(24) 176.42(17)
C(18) C(19) C(20) C(21) 1.8(2)
C(18) C(19) C(24) N(1) 42.2(2)
C(20) C(19) C(24) N(1) -141.51(18)
C(24) C(19) C(20) C(21) -174.68(17)
C(19) C(20) C(21) C(22) -1.8(2)
C(19) C(20) C(21) C(25) -179.34(19)
C(20) C(21) C(22) C(23) -0.1(2)
C(25) C(21) C(22) C(23) 177.48(19)
C(21) C(22) C(23) C(18) 1.9(2)
C(21) C(22) C(23) C(26) -177.85(18)
